data_7036202
loop_
_publ_author_name
'Xu, W.'
'Langer, R.'

_publ_section_title
;
 Probing the effect of heterocycle-bonding in PNX-type ruthenium
 pre-catalysts for reactions involving H2.
;
_journal_issue 38
_journal_name_full 'Dalton transactions (Cambridge, England : 2003)'
_journal_page_first 16785
_journal_page_last 16790
_journal_paper_doi 10.1039/c5dt02226f
_journal_volume 44
_journal_year 2015
_chemical_formula_moiety 'C39 H37 N2 O P2 Ru, C H2 Cl2, Cl'
_chemical_formula_sum 'C40 H39 Cl3 N2 O P2 Ru'
_chemical_formula_weight 833.09
_chemical_name_systematic
;
 ?
;
_space_group_IT_number 14
_symmetry_cell_setting monoclinic
_symmetry_space_group_name_Hall '-P 2yn'
_symmetry_space_group_name_H-M 'P 1 21/n 1'
_atom_sites_solution_hydrogens geom
_atom_sites_solution_primary direct
_atom_sites_solution_secondary difmap
_audit_creation_method SHELXL-97
_audit_update_record
;
2015-05-14 deposited with the CCDC.
2015-08-18 downloaded from the CCDC.
;
_cell_angle_alpha 90.00
_cell_angle_beta 98.418(2)
_cell_angle_gamma 90.00
_cell_formula_units_Z 4
_cell_length_a 16.0126(8)
_cell_length_b 12.4920(7)
_cell_length_c 19.8380(11)
_cell_measurement_temperature 100(2)
_cell_volume 3925.4(4)
_computing_molecular_graphics 'DIAMOND 3.2g (Brandenburg 2011) '
_computing_publication_material 'DIAMOND 3.2g (Brandenburg 2011) '
_computing_structure_refinement 'ShelXL (Sheldrick, 2008)'
_computing_structure_solution 'ShelXS (Sheldrick, 2008)'
_diffrn_ambient_temperature 100(2)
_diffrn_measured_fraction_theta_full 0.998
_diffrn_measured_fraction_theta_max 0.998
_diffrn_measurement_device_type 'Bruker P4'
_diffrn_measurement_method '\w scans'
_diffrn_radiation_monochromator graphite
_diffrn_radiation_source 'fine-focus sealed tube'
_diffrn_radiation_type MoK\a
_diffrn_radiation_wavelength 0.71073
_diffrn_reflns_av_R_equivalents 0.0556
_diffrn_reflns_av_sigmaI/netI 0.0250
_diffrn_reflns_limit_h_max 19
_diffrn_reflns_limit_h_min -20
_diffrn_reflns_limit_k_max 16
_diffrn_reflns_limit_k_min -16
_diffrn_reflns_limit_l_max 25
_diffrn_reflns_limit_l_min -25
_diffrn_reflns_number 90045
_diffrn_reflns_theta_full 27.19
_diffrn_reflns_theta_max 27.19
_diffrn_reflns_theta_min 2.08
_exptl_absorpt_coefficient_mu 0.718
_exptl_absorpt_correction_T_max 0.899
_exptl_absorpt_correction_T_min 0.888
_exptl_absorpt_correction_type multi-scan
_exptl_absorpt_process_details 'SADABS V2012/1 (Bruker AXS Inc.)'
_exptl_crystal_colour colourless
_exptl_crystal_density_diffrn 1.410
_exptl_crystal_density_method 'not measured'
_exptl_crystal_description block
_exptl_crystal_F_000 1704.0
_exptl_crystal_size_max 0.182
_exptl_crystal_size_mid 0.173
_exptl_crystal_size_min 0.163
_refine_diff_density_max 0.696
_refine_diff_density_min -1.306
_refine_diff_density_rms 0.082
_refine_ls_extinction_method none
_refine_ls_goodness_of_fit_ref 1.100
_refine_ls_hydrogen_treatment mixed
_refine_ls_matrix_type full
_refine_ls_number_parameters 450
_refine_ls_number_reflns 8723
_refine_ls_number_restraints 0
_refine_ls_restrained_S_all 1.100
_refine_ls_R_factor_all 0.0500
_refine_ls_R_factor_gt 0.0389
_refine_ls_shift/su_max 0.001
_refine_ls_shift/su_mean 0.000
_refine_ls_structure_factor_coef Fsqd
_refine_ls_weighting_details 'calc w=1/[\s^2^(Fo^2^)+(0.0321P)^2^+8.1708P] where P=(Fo^2^+2Fc^2^)/3'
_refine_ls_weighting_scheme calc
_refine_ls_wR_factor_gt 0.0881
_refine_ls_wR_factor_ref 0.0934
_reflns_number_gt 7498
_reflns_number_total 8723
_reflns_threshold_expression >2\s(I)
_cod_data_source_file c5dt02226f2.cif
_cod_data_source_block complex5
_cod_depositor_comments 'Adding full bibliography for 7036199--7036205.cif.'
_cod_original_sg_symbol_H-M P21/n
_cod_original_formula_sum 'C40 H39 Cl3 N2 O1 P2 Ru'
_cod_database_code 7036202

loop_
_symmetry_equiv_pos_as_xyz
'x, y, z'
'-x+1/2, y+1/2, -z+1/2'
'-x, -y, -z'
'x-1/2, -y-1/2, z-1/2'

loop_
_atom_site_label
_atom_site_type_symbol
_atom_site_fract_x
_atom_site_fract_y
_atom_site_fract_z
_atom_site_U_iso_or_equiv
_atom_site_adp_type
_atom_site_occupancy
_atom_site_symmetry_multiplicity
_atom_site_calc_flag
_atom_site_refinement_flags
Ru1 Ru 0.230650(13) 0.940792(19) 0.043741(10) 0.01584(6) Uani 1 1 d .
Cl3 Cl 0.87121(6) 0.99723(9) 0.34202(5) 0.0479(2) Uani 1 1 d .
Cl2 Cl 0.76785(10) 1.14051(10) 0.24980(7) 0.0803(4) Uani 1 1 d .
P1 P 0.20771(4) 0.76292(6) 0.01479(3) 0.01900(15) Uani 1 1 d .
O1 O 0.05513(13) 0.9645(2) 0.07564(11) 0.0336(5) Uani 1 1 d .
P2 P 0.26160(4) 1.10962(6) 0.09407(4) 0.02114(16) Uani 1 1 d .
N1 N 0.35276(15) 0.9086(2) 0.00964(12) 0.0214(5) Uani 1 1 d .
N2 N 0.21848(14) 1.0098(2) -0.05781(11) 0.0190(5) Uani 1 1 d .
C1 C 0.12306(18) 0.9565(2) 0.06396(14) 0.0224(6) Uani 1 1 d .
C88 C 0.35465(18) 0.8051(3) -0.02784(15) 0.0264(7) Uani 1 1 d .
H15 H 0.4138 0.7859 -0.0316 0.032 Uiso 1 1 calc R
H16 H 0.3234 0.8128 -0.0745 0.032 Uiso 1 1 calc R
C2 C 0.31476(18) 0.7171(3) 0.00967(14) 0.0254(6) Uani 1 1 d .
H13 H 0.3467 0.7064 0.0558 0.030 Uiso 1 1 calc R
H14 H 0.3137 0.6487 -0.0157 0.030 Uiso 1 1 calc R
C3 C 0.16097(19) 0.6748(2) 0.07225(14) 0.0238(6) Uani 1 1 d .
C4 C 0.1364(3) 0.5702(3) 0.05346(18) 0.0441(9) Uani 1 1 d .
H3 H 0.1454 0.5434 0.0103 0.053 Uiso 1 1 calc R
C5 C 0.0990(3) 0.5054(3) 0.0972(2) 0.0562(12) Uani 1 1 d .
H7 H 0.0826 0.4346 0.0837 0.067 Uiso 1 1 calc R
C6 C 0.0855(3) 0.5423(3) 0.15976(17) 0.0405(9) Uani 1 1 d .
H6 H 0.0599 0.4975 0.1896 0.049 Uiso 1 1 calc R
C7 C 0.1093(2) 0.6456(3) 0.17897(16) 0.0303(7) Uani 1 1 d .
H4 H 0.1004 0.6715 0.2224 0.036 Uiso 1 1 calc R
C8 C 0.14609(18) 0.7112(3) 0.13560(14) 0.0249(6) Uani 1 1 d .
H5 H 0.1614 0.7823 0.1493 0.030 Uiso 1 1 calc R
C9 C 0.14878(18) 0.7304(2) -0.06869(13) 0.0205(6) Uani 1 1 d .
C10 C 0.1733(2) 0.6525(3) -0.11174(15) 0.0279(7) Uani 1 1 d .
H12 H 0.2228 0.6117 -0.0978 0.034 Uiso 1 1 calc R
C11 C 0.1258(2) 0.6339(3) -0.17503(16) 0.0319(7) Uani 1 1 d .
H11 H 0.1429 0.5803 -0.2041 0.038 Uiso 1 1 calc R
C12 C 0.0535(2) 0.6934(3) -0.19595(15) 0.0298(7) Uani 1 1 d .
H10 H 0.0217 0.6814 -0.2396 0.036 Uiso 1 1 calc R
C13 C 0.02770(19) 0.7702(3) -0.15304(15) 0.0280(7) Uani 1 1 d .
H9 H -0.0224 0.8101 -0.1668 0.034 Uiso 1 1 calc R
C14 C 0.07527(18) 0.7889(2) -0.08995(14) 0.0239(6) Uani 1 1 d .
H8 H 0.0577 0.8420 -0.0608 0.029 Uiso 1 1 calc R
C15 C 0.37130(17) 0.9984(3) -0.03408(14) 0.0229(6) Uani 1 1 d .
H21 H 0.4159 0.9771 -0.0611 0.027 Uiso 1 1 calc R
H22 H 0.3922 1.0604 -0.0054 0.027 Uiso 1 1 calc R
C16 C 0.29195(17) 1.0297(2) -0.08157(14) 0.0211(6) Uani 1 1 d .
C17 C 0.14648(17) 1.0420(2) -0.09578(14) 0.0212(6) Uani 1 1 d .
H20 H 0.0946 1.0297 -0.0791 0.025 Uiso 1 1 calc R
C18 C 0.14452(18) 1.0921(3) -0.15793(15) 0.0251(6) Uani 1 1 d .
H19 H 0.0924 1.1132 -0.1837 0.030 Uiso 1 1 calc R
C19 C 0.21994(19) 1.1109(3) -0.18192(15) 0.0274(7) Uani 1 1 d .
H18 H 0.2204 1.1452 -0.2246 0.033 Uiso 1 1 calc R
C20 C 0.29452(18) 1.0794(3) -0.14318(14) 0.0249(6) Uani 1 1 d .
H17 H 0.3470 1.0918 -0.1588 0.030 Uiso 1 1 calc R
C21 C 0.21276(18) 1.1389(3) 0.17020(15) 0.0267(7) Uani 1 1 d .
C22 C 0.18996(19) 1.0557(3) 0.21040(15) 0.0316(7) Uani 1 1 d .
H27 H 0.1981 0.9835 0.1977 0.038 Uiso 1 1 calc R
C23 C 0.1551(2) 1.0783(4) 0.26947(16) 0.0431(10) Uani 1 1 d .
H23 H 0.1394 1.0216 0.2969 0.052 Uiso 1 1 calc R
C24 C 0.1435(2) 1.1844(4) 0.28789(17) 0.0462(11) Uani 1 1 d .
H24 H 0.1188 1.2000 0.3275 0.055 Uiso 1 1 calc R
C25 C 0.1678(2) 1.2661(4) 0.24892(18) 0.0428(10) Uani 1 1 d .
H25 H 0.1610 1.3382 0.2623 0.051 Uiso 1 1 calc R
C26 C 0.20211(19) 1.2445(3) 0.19031(16) 0.0332(8) Uani 1 1 d .
H26 H 0.2185 1.3018 0.1636 0.040 Uiso 1 1 calc R
C27 C 0.37108(19) 1.1474(3) 0.12616(15) 0.0268(7) Uani 1 1 d .
C28 C 0.3967(2) 1.2532(3) 0.13403(17) 0.0350(8) Uani 1 1 d .
H32 H 0.3585 1.3092 0.1185 0.042 Uiso 1 1 calc R
C29 C 0.4787(2) 1.2779(3) 0.16472(19) 0.0432(9) Uani 1 1 d .
H31 H 0.4961 1.3505 0.1698 0.052 Uiso 1 1 calc R
C30 C 0.5340(2) 1.1973(4) 0.18755(18) 0.0451(10) Uani 1 1 d .
H30 H 0.5896 1.2144 0.2086 0.054 Uiso 1 1 calc R
C31 C 0.5094(2) 1.0921(3) 0.18011(16) 0.0372(8) Uani 1 1 d .
H29 H 0.5480 1.0366 0.1959 0.045 Uiso 1 1 calc R
C32 C 0.42771(18) 1.0667(3) 0.14941(14) 0.0281(7) Uani 1 1 d .
H28 H 0.4108 0.9939 0.1444 0.034 Uiso 1 1 calc R
C33 C 0.21938(19) 1.2146(3) 0.03484(15) 0.0265(6) Uani 1 1 d .
C34 C 0.2671(2) 1.2648(3) -0.00892(16) 0.0332(7) Uani 1 1 d .
H37 H 0.3263 1.2532 -0.0039 0.040 Uiso 1 1 calc R
C35 C 0.2285(3) 1.3323(3) -0.06030(19) 0.0430(9) Uani 1 1 d .
H33 H 0.2619 1.3682 -0.0891 0.052 Uiso 1 1 calc R
C36 C 0.1422(3) 1.3472(3) -0.06947(19) 0.0429(9) Uani 1 1 d .
H34 H 0.1161 1.3921 -0.1051 0.052 Uiso 1 1 calc R
C37 C 0.0936(2) 1.2968(3) -0.02681(18) 0.0389(8) Uani 1 1 d .
H35 H 0.0342 1.3073 -0.0331 0.047 Uiso 1 1 calc R
C38 C 0.1315(2) 1.2309(3) 0.02510(16) 0.0301(7) Uani 1 1 d .
H36 H 0.0978 1.1965 0.0543 0.036 Uiso 1 1 calc R
C39 C 0.8691(3) 1.1106(3) 0.2891(2) 0.0538(11) Uani 1 1 d .
H39 H 0.8922 1.1728 0.3167 0.065 Uiso 1 1 calc R
H38 H 0.9057 1.0977 0.2538 0.065 Uiso 1 1 calc R
Cl1 Cl 0.99402(5) 1.30823(7) 0.38830(4) 0.03420(19) Uani 1 1 d .
H1 H 0.256(2) 0.895(3) 0.1128(16) 0.024(8) Uiso 1 1 d .
H2 H 0.391(2) 0.900(3) 0.0395(19) 0.032(10) Uiso 1 1 d .

loop_
_atom_site_aniso_label
_atom_site_aniso_U_11
_atom_site_aniso_U_22
_atom_site_aniso_U_33
_atom_site_aniso_U_23
_atom_site_aniso_U_13
_atom_site_aniso_U_12
Ru1 0.01046(10) 0.02532(12) 0.01156(10) -0.00242(9) 0.00101(7) 0.00026(9)
Cl3 0.0481(5) 0.0534(6) 0.0410(5) 0.0015(4) 0.0030(4) 0.0116(5)
Cl2 0.1043(10) 0.0412(6) 0.0799(8) -0.0138(6) -0.0376(8) 0.0225(6)
P1 0.0190(3) 0.0250(4) 0.0123(3) -0.0018(3) 0.0000(3) 0.0016(3)
O1 0.0147(10) 0.0530(16) 0.0337(12) -0.0011(11) 0.0058(9) 0.0032(10)
P2 0.0176(3) 0.0282(4) 0.0173(3) -0.0052(3) 0.0014(3) -0.0010(3)
N1 0.0131(11) 0.0364(15) 0.0139(11) -0.0007(10) -0.0003(9) 0.0027(10)
N2 0.0148(11) 0.0265(13) 0.0152(11) -0.0028(9) 0.0009(9) 0.0002(9)
C1 0.0204(14) 0.0303(16) 0.0158(13) -0.0009(11) 0.0005(10) -0.0015(12)
C88 0.0188(14) 0.0420(19) 0.0184(13) -0.0073(13) 0.0026(11) 0.0072(13)
C2 0.0221(14) 0.0350(17) 0.0180(13) -0.0052(12) -0.0009(11) 0.0077(13)
C3 0.0264(15) 0.0275(16) 0.0165(13) 0.0016(12) -0.0005(11) 0.0026(12)
C4 0.080(3) 0.0265(18) 0.0289(17) -0.0014(14) 0.0178(18) -0.0028(18)
C5 0.104(4) 0.0242(19) 0.043(2) 0.0016(16) 0.019(2) -0.011(2)
C6 0.061(2) 0.034(2) 0.0281(17) 0.0089(14) 0.0106(16) -0.0082(17)
C7 0.0331(17) 0.0380(19) 0.0198(15) 0.0024(13) 0.0037(12) -0.0042(14)
C8 0.0233(14) 0.0307(17) 0.0198(14) -0.0011(12) -0.0003(11) -0.0039(12)
C9 0.0222(14) 0.0255(15) 0.0131(12) 0.0000(11) 0.0001(10) -0.0029(11)
C10 0.0296(16) 0.0326(17) 0.0209(14) -0.0024(13) 0.0012(12) 0.0025(13)
C11 0.0348(17) 0.0389(19) 0.0217(15) -0.0103(13) 0.0031(13) -0.0053(15)
C12 0.0299(16) 0.0414(19) 0.0163(13) -0.0042(13) -0.0022(12) -0.0102(14)
C13 0.0231(15) 0.0371(18) 0.0220(14) -0.0002(13) -0.0030(11) -0.0058(13)
C14 0.0232(14) 0.0284(16) 0.0198(14) -0.0032(12) 0.0018(11) -0.0036(12)
C15 0.0120(12) 0.0400(18) 0.0167(13) 0.0009(12) 0.0023(10) -0.0014(12)
C16 0.0157(13) 0.0303(16) 0.0172(13) -0.0043(11) 0.0022(10) -0.0015(11)
C17 0.0150(12) 0.0275(16) 0.0204(13) -0.0020(11) 0.0002(10) -0.0010(11)
C18 0.0214(14) 0.0315(17) 0.0206(14) 0.0016(12) -0.0032(11) 0.0010(12)
C19 0.0280(15) 0.0346(17) 0.0185(14) 0.0021(13) 0.0002(12) -0.0016(13)
C20 0.0210(14) 0.0361(18) 0.0180(13) -0.0004(12) 0.0043(11) -0.0023(12)
C21 0.0159(13) 0.0437(19) 0.0192(14) -0.0120(13) -0.0018(11) 0.0032(13)
C22 0.0255(15) 0.051(2) 0.0179(14) -0.0064(14) 0.0019(11) 0.0038(15)
C23 0.0307(17) 0.081(3) 0.0181(15) -0.0039(17) 0.0044(13) 0.0104(18)
C24 0.0250(17) 0.093(3) 0.0182(15) -0.0205(19) -0.0049(13) 0.0194(19)
C25 0.0271(17) 0.066(3) 0.0311(18) -0.0286(18) -0.0092(14) 0.0163(17)
C26 0.0217(15) 0.047(2) 0.0285(16) -0.0149(15) -0.0047(12) 0.0013(14)
C27 0.0216(14) 0.0393(18) 0.0199(14) -0.0085(13) 0.0043(11) -0.0037(13)
C28 0.0323(17) 0.041(2) 0.0302(17) -0.0040(15) 0.0003(14) -0.0093(15)
C29 0.0369(19) 0.053(2) 0.039(2) -0.0126(18) 0.0029(16) -0.0198(18)
C30 0.0208(16) 0.083(3) 0.0311(18) -0.0155(19) 0.0018(13) -0.0106(18)
C31 0.0205(15) 0.065(3) 0.0256(16) -0.0140(16) 0.0022(12) 0.0039(16)
C32 0.0197(14) 0.0451(19) 0.0195(14) -0.0100(14) 0.0028(11) -0.0006(13)
C33 0.0297(16) 0.0264(16) 0.0223(14) -0.0072(12) -0.0002(12) 0.0000(13)
C34 0.0394(18) 0.0311(18) 0.0283(16) -0.0034(14) 0.0017(14) -0.0067(15)
C35 0.062(3) 0.032(2) 0.0333(19) 0.0017(15) 0.0033(17) -0.0072(18)
C36 0.064(3) 0.0268(18) 0.0334(19) -0.0015(15) -0.0072(17) 0.0071(17)
C37 0.044(2) 0.0322(19) 0.0360(19) -0.0096(15) -0.0103(15) 0.0111(16)
C38 0.0328(17) 0.0287(17) 0.0270(16) -0.0068(13) -0.0011(13) 0.0039(13)
C39 0.068(3) 0.043(2) 0.049(2) -0.0043(19) 0.004(2) -0.014(2)
Cl1 0.0217(4) 0.0459(5) 0.0316(4) -0.0159(4) -0.0074(3) 0.0069(3)

loop_
_atom_type_symbol
_atom_type_description
_atom_type_scat_dispersion_real
_atom_type_scat_dispersion_imag
_atom_type_scat_source
C C 0.0033 0.0016 'International Tables Vol C Tables 4.2.6.8 and 6.1.1.4'
H H 0.0000 0.0000 'International Tables Vol C Tables 4.2.6.8 and 6.1.1.4'
N N 0.0061 0.0033 'International Tables Vol C Tables 4.2.6.8 and 6.1.1.4'
P P 0.1023 0.0942 'International Tables Vol C Tables 4.2.6.8 and 6.1.1.4'
Cl Cl 0.1484 0.1585 'International Tables Vol C Tables 4.2.6.8 and 6.1.1.4'
Ru Ru -1.2594 0.8363 'International Tables Vol C Tables 4.2.6.8 and 6.1.1.4'
O O 0.0106 0.0060 'International Tables Vol C Tables 4.2.6.8 and 6.1.1.4'

loop_
_geom_angle_atom_site_label_1
_geom_angle_atom_site_label_2
_geom_angle_atom_site_label_3
_geom_angle
C1 Ru1 N2 101.56(10)
C1 Ru1 N1 173.02(11)
N2 Ru1 N1 75.54(9)
C1 Ru1 P1 92.13(10)
N2 Ru1 P1 99.30(7)
N1 Ru1 P1 82.18(7)
C1 Ru1 P2 87.56(9)
N2 Ru1 P2 91.29(7)
N1 Ru1 P2 98.79(7)
P1 Ru1 P2 169.24(3)
C1 Ru1 H1 89.0(12)
N2 Ru1 H1 169.1(12)
N1 Ru1 H1 94.2(12)
P1 Ru1 H1 82.8(12)
P2 Ru1 H1 86.4(12)
C3 P1 C2 108.67(14)
C3 P1 C9 103.16(13)
C2 P1 C9 104.15(13)
C3 P1 Ru1 119.38(10)
C2 P1 Ru1 101.50(11)
C9 P1 Ru1 118.75(10)
C33 P2 C21 102.95(14)
C33 P2 C27 106.48(15)
C21 P2 C27 99.41(13)
C33 P2 Ru1 109.61(10)
C21 P2 Ru1 116.03(11)
C27 P2 Ru1 120.52(11)
C15 N1 C88 110.2(2)
C15 N1 Ru1 107.86(17)
C88 N1 Ru1 113.28(17)
C15 N1 H2 110(3)
C88 N1 H2 101(3)
Ru1 N1 H2 114(3)
C17 N2 C16 117.9(2)
C17 N2 Ru1 126.28(19)
C16 N2 Ru1 115.55(17)
O1 C1 Ru1 178.5(3)
N1 C88 C2 110.0(2)
N1 C88 H15 109.7
C2 C88 H15 109.7
N1 C88 H16 109.7
C2 C88 H16 109.7
H15 C88 H16 108.2
C88 C2 P1 105.4(2)
C88 C2 H13 110.7
P1 C2 H13 110.7
C88 C2 H14 110.7
P1 C2 H14 110.7
H13 C2 H14 108.8
C8 C3 C4 117.9(3)
C8 C3 P1 120.5(2)
C4 C3 P1 121.5(2)
C5 C4 C3 120.6(3)
C5 C4 H3 119.7
C3 C4 H3 119.7
C6 C5 C4 120.7(4)
C6 C5 H7 119.7
C4 C5 H7 119.7
C5 C6 C7 119.3(3)
C5 C6 H6 120.3
C7 C6 H6 120.3
C8 C7 C6 120.5(3)
C8 C7 H4 119.7
C6 C7 H4 119.7
C7 C8 C3 120.9(3)
C7 C8 H5 119.5
C3 C8 H5 119.5
C10 C9 C14 118.8(3)
C10 C9 P1 123.9(2)
C14 C9 P1 117.3(2)
C9 C10 C11 120.4(3)
C9 C10 H12 119.8
C11 C10 H12 119.8
C12 C11 C10 120.2(3)
C12 C11 H11 119.9
C10 C11 H11 119.9
C13 C12 C11 119.9(3)
C13 C12 H10 120.1
C11 C12 H10 120.1
C12 C13 C14 119.8(3)
C12 C13 H9 120.1
C14 C13 H9 120.1
C13 C14 C9 120.8(3)
C13 C14 H8 119.6
C9 C14 H8 119.6
N1 C15 C16 109.8(2)
N1 C15 H21 109.7
C16 C15 H21 109.7
N1 C15 H22 109.7
C16 C15 H22 109.7
H21 C15 H22 108.2
N2 C16 C20 122.2(3)
N2 C16 C15 115.3(2)
C20 C16 C15 122.4(2)
N2 C17 C18 122.9(3)
N2 C17 H20 118.6
C18 C17 H20 118.6
C17 C18 C19 118.6(3)
C17 C18 H19 120.7
C19 C18 H19 120.7
C20 C19 C18 119.3(3)
C20 C19 H18 120.4
C18 C19 H18 120.4
C16 C20 C19 119.2(3)
C16 C20 H17 120.4
C19 C20 H17 120.4
C22 C21 C26 119.3(3)
C22 C21 P2 120.1(2)
C26 C21 P2 120.5(3)
C21 C22 C23 120.0(4)
C21 C22 H27 120.0
C23 C22 H27 120.0
C24 C23 C22 119.8(4)
C24 C23 H23 120.1
C22 C23 H23 120.1
C25 C24 C23 120.0(3)
C25 C24 H24 120.0
C23 C24 H24 120.0
C24 C25 C26 120.6(4)
C24 C25 H25 119.7
C26 C25 H25 119.7
C25 C26 C21 120.3(4)
C25 C26 H26 119.8
C21 C26 H26 119.8
C28 C27 C32 119.1(3)
C28 C27 P2 122.4(3)
C32 C27 P2 118.2(2)
C27 C28 C29 120.2(4)
C27 C28 H32 119.9
C29 C28 H32 119.9
C30 C29 C28 120.1(4)
C30 C29 H31 120.0
C28 C29 H31 120.0
C29 C30 C31 120.3(3)
C29 C30 H30 119.8
C31 C30 H30 119.8
C30 C31 C32 120.0(3)
C30 C31 H29 120.0
C32 C31 H29 120.0
C27 C32 C31 120.3(3)
C27 C32 H28 119.8
C31 C32 H28 119.8
C34 C33 C38 118.7(3)
C34 C33 P2 122.8(3)
C38 C33 P2 117.5(2)
C33 C34 C35 120.3(3)
C33 C34 H37 119.8
C35 C34 H37 119.8
C36 C35 C34 120.4(4)
C36 C35 H33 119.8
C34 C35 H33 119.8
C35 C36 C37 120.0(3)
C35 C36 H34 120.0
C37 C36 H34 120.0
C36 C37 C38 120.1(3)
C36 C37 H35 120.0
C38 C37 H35 120.0
C37 C38 C33 120.5(3)
C37 C38 H36 119.7
C33 C38 H36 119.7
Cl2 C39 Cl3 112.1(2)
Cl2 C39 H39 109.2
Cl3 C39 H39 109.2
Cl2 C39 H38 109.2
Cl3 C39 H38 109.2
H39 C39 H38 107.9

loop_
_geom_bond_atom_site_label_1
_geom_bond_atom_site_label_2
_geom_bond_distance
Ru1 C1 1.836(3)
Ru1 N2 2.174(2)
Ru1 N1 2.198(2)
Ru1 P1 2.3108(8)
Ru1 P2 2.3548(8)
Ru1 H1 1.48(3)
Cl3 C39 1.760(4)
Cl2 C39 1.734(5)
P1 C3 1.823(3)
P1 C2 1.824(3)
P1 C9 1.828(3)
O1 C1 1.149(3)
P2 C33 1.823(3)
P2 C21 1.836(3)
P2 C27 1.837(3)
N1 C15 1.474(4)
N1 C88 1.494(4)
N1 H2 0.79(4)
N2 C17 1.343(3)
N2 C16 1.353(3)
C88 C2 1.520(5)
C88 H15 0.9900
C88 H16 0.9900
C2 H13 0.9900
C2 H14 0.9900
C3 C8 1.390(4)
C3 C4 1.399(5)
C4 C5 1.386(5)
C4 H3 0.9500
C5 C6 1.370(5)
C5 H7 0.9500
C6 C7 1.383(5)
C6 H6 0.9500
C7 C8 1.381(4)
C7 H4 0.9500
C8 H5 0.9500
C9 C10 1.389(4)
C9 C14 1.397(4)
C10 C11 1.389(4)
C10 H12 0.9500
C11 C12 1.387(5)
C11 H11 0.9500
C12 C13 1.386(5)
C12 H10 0.9500
C13 C14 1.386(4)
C13 H9 0.9500
C14 H8 0.9500
C15 C16 1.518(4)
C15 H21 0.9900
C15 H22 0.9900
C16 C20 1.377(4)
C17 C18 1.379(4)
C17 H20 0.9500
C18 C19 1.381(4)
C18 H19 0.9500
C19 C20 1.380(4)
C19 H18 0.9500
C20 H17 0.9500
C21 C22 1.392(5)
C21 C26 1.395(5)
C22 C23 1.399(4)
C22 H27 0.9500
C23 C24 1.394(6)
C23 H23 0.9500
C24 C25 1.371(6)
C24 H24 0.9500
C25 C26 1.383(5)
C25 H25 0.9500
C26 H26 0.9500
C27 C28 1.387(5)
C27 C32 1.389(5)
C28 C29 1.398(5)
C28 H32 0.9500
C29 C30 1.373(6)
C29 H31 0.9500
C30 C31 1.374(6)
C30 H30 0.9500
C31 C32 1.396(4)
C31 H29 0.9500
C32 H28 0.9500
C33 C34 1.388(5)
C33 C38 1.407(4)
C34 C35 1.395(5)
C34 H37 0.9500
C35 C36 1.380(6)
C35 H33 0.9500
C36 C37 1.382(6)
C36 H34 0.9500
C37 C38 1.387(5)
C37 H35 0.9500
C38 H36 0.9500
C39 H39 0.9900
C39 H38 0.9900

loop_
_geom_torsion_atom_site_label_1
_geom_torsion_atom_site_label_2
_geom_torsion_atom_site_label_3
_geom_torsion_atom_site_label_4
_geom_torsion
C1 Ru1 P1 C3 -48.72(14)
N2 Ru1 P1 C3 -150.80(12)
N1 Ru1 P1 C3 135.33(13)
P2 Ru1 P1 C3 39.41(19)
C1 Ru1 P1 C2 -168.03(13)
N2 Ru1 P1 C2 89.89(11)
N1 Ru1 P1 C2 16.03(12)
P2 Ru1 P1 C2 -79.90(17)
C1 Ru1 P1 C9 78.64(14)
N2 Ru1 P1 C9 -23.44(12)
N1 Ru1 P1 C9 -97.31(12)
P2 Ru1 P1 C9 166.77(16)
C1 Ru1 P2 C33 -78.15(14)
N2 Ru1 P2 C33 23.36(12)
N1 Ru1 P2 C33 98.93(13)
P1 Ru1 P2 C33 -166.71(16)
C1 Ru1 P2 C21 37.87(14)
N2 Ru1 P2 C21 139.39(12)
N1 Ru1 P2 C21 -145.04(12)
P1 Ru1 P2 C21 -50.69(19)
C1 Ru1 P2 C27 157.81(15)
N2 Ru1 P2 C27 -100.67(13)
N1 Ru1 P2 C27 -25.11(14)
P1 Ru1 P2 C27 69.25(19)
C1 Ru1 N1 C15 99.3(10)
N2 Ru1 N1 C15 33.12(17)
P1 Ru1 N1 C15 134.89(17)
P2 Ru1 N1 C15 -55.94(17)
C1 Ru1 N1 C88 -22.9(10)
N2 Ru1 N1 C88 -89.13(19)
P1 Ru1 N1 C88 12.64(18)
P2 Ru1 N1 C88 -178.18(18)
C1 Ru1 N2 C17 -7.0(3)
N1 Ru1 N2 C17 166.5(3)
P1 Ru1 N2 C17 87.2(2)
P2 Ru1 N2 C17 -94.7(2)
C1 Ru1 N2 C16 167.2(2)
N1 Ru1 N2 C16 -19.4(2)
P1 Ru1 N2 C16 -98.7(2)
P2 Ru1 N2 C16 79.4(2)
N2 Ru1 C1 O1 75(11)
N1 Ru1 C1 O1 10(12)
P1 Ru1 C1 O1 -25(11)
P2 Ru1 C1 O1 165(11)
C15 N1 C88 C2 -166.0(2)
Ru1 N1 C88 C2 -45.0(3)
N1 C88 C2 P1 58.2(3)
C3 P1 C2 C88 -169.76(18)
C9 P1 C2 C88 80.8(2)
Ru1 P1 C2 C88 -43.09(19)
C2 P1 C3 C8 109.9(3)
C9 P1 C3 C8 -140.0(2)
Ru1 P1 C3 C8 -5.7(3)
C2 P1 C3 C4 -72.3(3)
C9 P1 C3 C4 37.8(3)
Ru1 P1 C3 C4 172.1(3)
C8 C3 C4 C5 -0.5(6)
P1 C3 C4 C5 -178.4(3)
C3 C4 C5 C6 0.0(7)
C4 C5 C6 C7 0.1(7)
C5 C6 C7 C8 0.3(6)
C6 C7 C8 C3 -0.9(5)
C4 C3 C8 C7 1.0(5)
P1 C3 C8 C7 178.9(2)
C3 P1 C9 C10 -90.9(3)
C2 P1 C9 C10 22.5(3)
Ru1 P1 C9 C10 134.4(2)
C3 P1 C9 C14 89.7(2)
C2 P1 C9 C14 -156.8(2)
Ru1 P1 C9 C14 -45.0(3)
C14 C9 C10 C11 0.6(5)
P1 C9 C10 C11 -178.8(2)
C9 C10 C11 C12 0.2(5)
C10 C11 C12 C13 -1.2(5)
C11 C12 C13 C14 1.3(5)
C12 C13 C14 C9 -0.5(5)
C10 C9 C14 C13 -0.4(4)
P1 C9 C14 C13 179.0(2)
C88 N1 C15 C16 81.7(3)
Ru1 N1 C15 C16 -42.4(3)
C17 N2 C16 C20 -1.2(4)
Ru1 N2 C16 C20 -175.9(2)
C17 N2 C16 C15 175.9(3)
Ru1 N2 C16 C15 1.3(3)
N1 C15 C16 N2 28.1(3)
N1 C15 C16 C20 -154.8(3)
C16 N2 C17 C18 1.3(4)
Ru1 N2 C17 C18 175.3(2)
N2 C17 C18 C19 -0.6(5)
C17 C18 C19 C20 -0.1(5)
N2 C16 C20 C19 0.5(5)
C15 C16 C20 C19 -176.4(3)
C18 C19 C20 C16 0.1(5)
C33 P2 C21 C22 145.0(2)
C27 P2 C21 C22 -105.5(3)
Ru1 P2 C21 C22 25.3(3)
C33 P2 C21 C26 -38.3(3)
C27 P2 C21 C26 71.2(3)
Ru1 P2 C21 C26 -158.0(2)
C26 C21 C22 C23 1.4(4)
P2 C21 C22 C23 178.1(2)
C21 C22 C23 C24 -0.1(5)
C22 C23 C24 C25 -1.3(5)
C23 C24 C25 C26 1.5(5)
C24 C25 C26 C21 -0.2(5)
C22 C21 C26 C25 -1.2(4)
P2 C21 C26 C25 -177.9(2)
C33 P2 C27 C28 31.6(3)
C21 P2 C27 C28 -75.0(3)
Ru1 P2 C27 C28 157.1(2)
C33 P2 C27 C32 -154.8(2)
C21 P2 C27 C32 98.6(3)
Ru1 P2 C27 C32 -29.2(3)
C32 C27 C28 C29 0.3(5)
P2 C27 C28 C29 173.8(3)
C27 C28 C29 C30 -0.3(5)
C28 C29 C30 C31 0.3(5)
C29 C30 C31 C32 -0.2(5)
C28 C27 C32 C31 -0.2(4)
P2 C27 C32 C31 -174.0(2)
C30 C31 C32 C27 0.1(5)
C21 P2 C33 C34 141.7(3)
C27 P2 C33 C34 37.6(3)
Ru1 P2 C33 C34 -94.2(3)
C21 P2 C33 C38 -49.9(3)
C27 P2 C33 C38 -153.9(2)
Ru1 P2 C33 C38 74.2(2)
C38 C33 C34 C35 1.7(5)
P2 C33 C34 C35 170.0(3)
C33 C34 C35 C36 -2.0(5)
C34 C35 C36 C37 1.3(5)
C35 C36 C37 C38 -0.2(5)
C36 C37 C38 C33 -0.1(5)
C34 C33 C38 C37 -0.6(5)
P2 C33 C38 C37 -169.6(2)

loop_
_platon_squeeze_void_nr
_platon_squeeze_void_average_x
_platon_squeeze_void_average_y
_platon_squeeze_void_average_z
_platon_squeeze_void_volume
_platon_squeeze_void_count_electrons
_platon_squeeze_void_content
1 0.000 0.000 0.500 113 31 ' '
2 0.940 0.117 0.792 7 1 ' '
3 0.500 0.500 0.000 113 31 ' '
4 0.440 0.383 0.292 7 1 ' '
5 0.559 0.617 0.708 7 1 ' '
6 0.059 0.883 0.208 7 1 ' '
